data_7250696
loop_
_publ_author_name
'Afri, Michal'
'Gottlieb, Hugo E.'
'Fridman, Natalia'
'Saady, Abed'

_publ_section_title
;
 An NMR insight into the solvatochromic behaviour of Brooker's merocyanine
 dyes
;
_journal_issue 31
_journal_name_full 'RSC Advances'
_journal_page_first 25436
_journal_page_last 25440
_journal_paper_doi 10.1039/D5RA03758A
_journal_volume 15
_journal_year 2025
_chemical_formula_moiety 'C14 H14 N, I, H2 O'
_chemical_formula_sum 'C14 H16 I N O'
_chemical_formula_weight 341.18
_chemical_name_common Abed17R
_space_group_crystal_system monoclinic
_space_group_IT_number 14
_space_group_name_Hall '-P 2yn'
_space_group_name_H-M_alt 'P 1 21/n 1'
_atom_sites_solution_hydrogens mixed
_audit_creation_method SHELXL-2018/3
_audit_update_record
;
2025-07-01 deposited with the CCDC.	2025-07-10 downloaded from the CCDC.
;
_cell_angle_alpha 90
_cell_angle_beta 96.310(12)
_cell_angle_gamma 90
_cell_formula_units_Z 4
_cell_length_a 7.3941(10)
_cell_length_b 10.5533(14)
_cell_length_c 17.659(2)
_cell_measurement_reflns_used 2433
_cell_measurement_temperature 100(2)
_cell_measurement_theta_max 70.992
_cell_measurement_theta_min 4.890
_cell_volume 1369.6(3)
_computing_cell_refinement 'CrysAlisPro 1.171.42.54a (Rigaku OD, 2022)'
_computing_data_collection 'CrysAlisPro 1.171.42.54a (Rigaku OD, 2022)'
_computing_data_reduction 'CrysAlisPro 1.171.42.54a (Rigaku OD, 2022)'
_computing_molecular_graphics Mercury
_computing_structure_refinement 'SHELXL-2018/3 (Sheldrick, 2018)'
_computing_structure_solution 'olex2.solve 1.5 (Bourhis et al., 2015)'
_diffrn_ambient_temperature 100(2)
_diffrn_detector_area_resol_mean 95
_diffrn_measured_fraction_theta_full 0.964
_diffrn_measured_fraction_theta_max 0.922
_diffrn_measurement_device_type 'XtaLAB Synergy-S'
_diffrn_measurement_method '\w scans'
_diffrn_radiation_type CuK\a
_diffrn_radiation_wavelength 1.54184
_diffrn_reflns_av_R_equivalents 0.0893
_diffrn_reflns_av_unetI/netI 0.0695
_diffrn_reflns_Laue_measured_fraction_full 0.964
_diffrn_reflns_Laue_measured_fraction_max 0.922
_diffrn_reflns_limit_h_max 9
_diffrn_reflns_limit_h_min -6
_diffrn_reflns_limit_k_max 12
_diffrn_reflns_limit_k_min -12
_diffrn_reflns_limit_l_max 21
_diffrn_reflns_limit_l_min -21
_diffrn_reflns_number 5658
_diffrn_reflns_point_group_measured_fraction_full 0.964
_diffrn_reflns_point_group_measured_fraction_max 0.922
_diffrn_reflns_theta_full 67.684
_diffrn_reflns_theta_max 70.992
_diffrn_reflns_theta_min 4.890
_exptl_absorpt_coefficient_mu 18.238
_exptl_absorpt_correction_T_max 0.151
_exptl_absorpt_correction_T_min 0.118
_exptl_absorpt_correction_type multi-scan
_exptl_absorpt_process_details
;
CrysAlisPro 1.171.42.54a (Rigaku Oxford Diffraction, 2022)
Spherical absorption correction
using equivalent radius and absorption coefficient.
Empirical absorption correction using spherical harmonics,
implemented in SCALE3 ABSPACK scaling algorithm.
;
_exptl_crystal_colour orange
_exptl_crystal_density_diffrn 1.655
_exptl_crystal_description block
_exptl_crystal_F_000 672
_exptl_crystal_size_max 0.180
_exptl_crystal_size_mid 0.180
_exptl_crystal_size_min 0.150
_refine_diff_density_max 1.678
_refine_diff_density_min -2.338
_refine_diff_density_rms 0.252
_refine_ls_extinction_method none
_refine_ls_goodness_of_fit_ref 1.095
_refine_ls_hydrogen_treatment constr
_refine_ls_matrix_type full
_refine_ls_number_parameters 164
_refine_ls_number_reflns 2433
_refine_ls_number_restraints 151
_refine_ls_restrained_S_all 1.064
_refine_ls_R_factor_all 0.0972
_refine_ls_R_factor_gt 0.0798
_refine_ls_shift/su_max 0.000
_refine_ls_shift/su_mean 0.000
_refine_ls_structure_factor_coef Fsqd
_refine_ls_weighting_details 'w=1/[\s^2^(Fo^2^)+(0.1586P)^2^+4.5749P] where P=(Fo^2^+2Fc^2^)/3'
_refine_ls_weighting_scheme calc
_refine_ls_wR_factor_gt 0.2147
_refine_ls_wR_factor_ref 0.2404
_reflns_Friedel_coverage 0.000
_reflns_number_gt 1918
_reflns_number_total 2433
_reflns_threshold_expression 'I > 2\s(I)'
_cod_data_source_file d5ra03758a2.cif
_cod_data_source_block Abed17R
_cod_original_sg_symbol_H-M 'P 21/n'
_cod_database_code 7250696
_shelx_shelxl_version_number 2018/3
_shelx_space_group_comment
;
The symmetry employed for this shelxl refinement is uniquely defined
by the following loop, which should always be used as a source of
symmetry information in preference to the above space-group names.
They are only intended as comments.
;
_shelx_estimated_absorpt_t_min 0.138
_shelx_estimated_absorpt_t_max 0.171

loop_
_space_group_symop_operation_xyz
'x, y, z'
'-x+1/2, y+1/2, -z+1/2'
'-x, -y, -z'
'x-1/2, -y-1/2, z-1/2'

loop_
_atom_site_label
_atom_site_type_symbol
_atom_site_fract_x
_atom_site_fract_y
_atom_site_fract_z
_atom_site_U_iso_or_equiv
_atom_site_adp_type
_atom_site_occupancy
_atom_site_site_symmetry_order
_atom_site_calc_flag
_atom_site_refinement_flags_posn
_atom_site_refinement_flags_adp
_atom_site_refinement_flags_occupancy
_atom_site_disorder_assembly
_atom_site_disorder_group
I1 I 0.64179(9) 0.66887(6) 0.38515(4) 0.0371(4) Uani 0.92 1 d . U P A -1
C6 C 0.0361(14) 0.6552(10) 0.6814(6) 0.036(2) Uani 1 1 d . U . . .
H6A H -0.086389 0.624272 0.663969 0.054 Uiso 1 1 calc R U . . .
H6B H 0.036834 0.692580 0.732221 0.054 Uiso 1 1 calc R U . . .
H6C H 0.122367 0.584469 0.683514 0.054 Uiso 1 1 calc R U . . .
C11 C 0.4676(12) 1.3131(9) 0.3306(6) 0.033(2) Uani 1 1 d . U . . .
H11 H 0.508881 1.394503 0.347808 0.040 Uiso 1 1 calc R U . . .
C5 C 0.0835(13) 0.7234(10) 0.5538(6) 0.035(2) Uani 1 1 d . U . . .
H5 H 0.038193 0.643690 0.535303 0.042 Uiso 1 1 calc R U . . .
C9 C 0.3414(11) 1.1093(9) 0.3551(6) 0.0310(18) Uani 1 1 d . U . . .
C1 C 0.1488(12) 0.8648(10) 0.6558(6) 0.0320(18) Uani 1 1 d . U . . .
H1 H 0.151809 0.883898 0.708508 0.038 Uiso 1 1 calc R U . . .
C13 C 0.4074(13) 1.1653(9) 0.2289(6) 0.035(2) Uani 1 1 d . U . . .
H13 H 0.410017 1.143179 0.176915 0.042 Uiso 1 1 calc R U . . .
C8 C 0.2787(11) 1.0137(9) 0.4060(5) 0.0320(19) Uani 1 1 d . U . . .
H8 H 0.240725 0.934741 0.383840 0.038 Uiso 1 1 calc R U . . .
C4 C 0.1426(13) 0.8095(10) 0.5040(6) 0.036(2) Uani 1 1 d . U . . .
H4 H 0.140495 0.788074 0.451677 0.043 Uiso 1 1 calc R U . . .
C14 C 0.3404(12) 1.0812(10) 0.2784(6) 0.034(2) Uani 1 1 d . U . . .
H14 H 0.292548 1.002254 0.259667 0.041 Uiso 1 1 calc R U . . .
N1 N 0.0886(10) 0.7503(7) 0.6289(4) 0.0293(15) Uani 1 1 d . U . . .
O1 O 0.2393(10) 0.5172(8) 0.4477(4) 0.0485(19) Uani 1 1 d G . . . .
H1A H 0.339273 0.552688 0.440541 0.073 Uiso 1 1 d G U . . .
H1B H 0.255101 0.492217 0.493742 0.073 Uiso 1 1 d G U . . .
C10 C 0.4068(12) 1.2301(10) 0.3809(6) 0.0331(19) Uani 1 1 d . U . . .
H10 H 0.408007 1.252732 0.433012 0.040 Uiso 1 1 calc R U . . .
C12 C 0.4704(12) 1.2815(10) 0.2551(6) 0.034(2) Uani 1 1 d . U . . .
H12 H 0.516017 1.340062 0.221032 0.041 Uiso 1 1 calc R U . . .
C3 C 0.2067(11) 0.9300(9) 0.5296(5) 0.0308(18) Uani 1 1 d . U . . .
C7 C 0.2696(12) 1.0263(10) 0.4793(6) 0.0332(19) Uani 1 1 d . U . . .
H7 H 0.307350 1.105165 0.501639 0.040 Uiso 1 1 calc R U . . .
C2 C 0.2050(12) 0.9522(9) 0.6067(5) 0.0306(18) Uani 1 1 d . U . . .
H2 H 0.245116 1.032376 0.626345 0.037 Uiso 1 1 calc R U . . .
I1B I 0.658(3) 0.6678(15) 0.3447(13) 0.0371(4) Uani 0.04 1 d . U P B -2
I1A I 0.632(3) 0.6674(15) 0.4244(14) 0.0371(4) Uani 0.04 1 d . U P B -2

loop_
_atom_site_aniso_label
_atom_site_aniso_U_11
_atom_site_aniso_U_22
_atom_site_aniso_U_33
_atom_site_aniso_U_23
_atom_site_aniso_U_13
_atom_site_aniso_U_12
I1 0.0517(5) 0.0365(5) 0.0265(7) -0.0042(3) 0.0194(3) -0.0147(3)
C6 0.027(5) 0.045(6) 0.038(5) 0.004(4) 0.013(4) -0.005(4)
C11 0.022(4) 0.026(4) 0.053(5) -0.008(4) 0.010(4) 0.001(3)
C5 0.029(5) 0.035(5) 0.044(5) -0.010(4) 0.016(4) -0.008(4)
C9 0.016(4) 0.033(4) 0.048(4) 0.000(4) 0.018(3) 0.001(3)
C1 0.020(4) 0.041(5) 0.037(4) -0.007(4) 0.010(3) 0.001(4)
C13 0.028(5) 0.046(6) 0.033(5) -0.003(4) 0.014(4) 0.009(4)
C8 0.019(4) 0.034(5) 0.046(4) -0.002(4) 0.016(4) -0.004(4)
C4 0.032(5) 0.050(5) 0.027(4) -0.008(4) 0.013(4) -0.010(4)
C14 0.023(4) 0.033(5) 0.049(5) -0.011(4) 0.016(4) -0.002(4)
N1 0.023(4) 0.024(4) 0.042(4) -0.001(3) 0.008(3) 0.001(3)
O1 0.042(4) 0.052(5) 0.054(5) 0.003(4) 0.014(3) 0.005(4)
C10 0.027(4) 0.036(5) 0.039(5) -0.005(4) 0.016(4) 0.000(4)
C12 0.022(4) 0.036(5) 0.047(5) 0.011(4) 0.016(4) 0.005(4)
C3 0.017(4) 0.031(4) 0.047(4) 0.004(4) 0.012(3) 0.002(3)
C7 0.022(4) 0.033(5) 0.047(4) -0.003(4) 0.013(4) -0.002(4)
C2 0.025(4) 0.024(4) 0.044(4) 0.000(3) 0.011(4) -0.007(3)
I1B 0.0517(5) 0.0365(5) 0.0265(7) -0.0042(3) 0.0194(3) -0.0147(3)
I1A 0.0517(5) 0.0365(5) 0.0265(7) -0.0042(3) 0.0194(3) -0.0147(3)

loop_
_atom_type_symbol
_atom_type_description
_atom_type_scat_dispersion_real
_atom_type_scat_dispersion_imag
_atom_type_scat_source
C C 0.0181 0.0091 'International Tables Vol C Tables 4.2.6.8 and 6.1.1.4'
H H 0.0000 0.0000 'International Tables Vol C Tables 4.2.6.8 and 6.1.1.4'
I I -0.3257 6.8362 'International Tables Vol C Tables 4.2.6.8 and 6.1.1.4'
N N 0.0311 0.0180 'International Tables Vol C Tables 4.2.6.8 and 6.1.1.4'
O O 0.0492 0.0322 'International Tables Vol C Tables 4.2.6.8 and 6.1.1.4'

loop_
_geom_angle_atom_site_label_1
_geom_angle_atom_site_label_2
_geom_angle_atom_site_label_3
_geom_angle
_geom_angle_site_symmetry_1
_geom_angle_site_symmetry_3
_geom_angle_publ_flag
N1 C6 H6A 109.5 . . ?
N1 C6 H6B 109.5 . . ?
H6A C6 H6B 109.5 . . ?
N1 C6 H6C 109.5 . . ?
H6A C6 H6C 109.5 . . ?
H6B C6 H6C 109.5 . . ?
C10 C11 C12 121.2(9) . . ?
C10 C11 H11 119.4 . . ?
C12 C11 H11 119.4 . . ?
N1 C5 C4 120.9(9) . . ?
N1 C5 H5 119.5 . . ?
C4 C5 H5 119.5 . . ?
C14 C9 C10 118.1(8) . . ?
C14 C9 C8 119.1(9) . . ?
C10 C9 C8 122.8(9) . . ?
N1 C1 C2 119.4(9) . . ?
N1 C1 H1 120.3 . . ?
C2 C1 H1 120.3 . . ?
C12 C13 C14 119.7(9) . . ?
C12 C13 H13 120.2 . . ?
C14 C13 H13 120.2 . . ?
C7 C8 C9 126.3(9) . . ?
C7 C8 H8 116.8 . . ?
C9 C8 H8 116.8 . . ?
C5 C4 C3 120.7(9) . . ?
C5 C4 H4 119.6 . . ?
C3 C4 H4 119.6 . . ?
C13 C14 C9 121.3(9) . . ?
C13 C14 H14 119.4 . . ?
C9 C14 H14 119.4 . . ?
C5 N1 C1 120.2(8) . . ?
C5 N1 C6 120.2(8) . . ?
C1 N1 C6 119.6(8) . . ?
H1A O1 H1B 104.4 . . ?
C11 C10 C9 119.6(9) . . ?
C11 C10 H10 120.2 . . ?
C9 C10 H10 120.2 . . ?
C13 C12 C11 120.1(9) . . ?
C13 C12 H12 119.9 . . ?
C11 C12 H12 119.9 . . ?
C2 C3 C4 115.4(8) . . ?
C2 C3 C7 121.3(9) . . ?
C4 C3 C7 123.3(9) . . ?
C8 C7 C3 125.8(9) . . ?
C8 C7 H7 117.1 . . ?
C3 C7 H7 117.1 . . ?
C1 C2 C3 123.3(9) . . ?
C1 C2 H2 118.3 . . ?
C3 C2 H2 118.3 . . ?

loop_
_geom_bond_atom_site_label_1
_geom_bond_atom_site_label_2
_geom_bond_distance
_geom_bond_site_symmetry_2
_geom_bond_publ_flag
C6 N1 1.448(12) . ?
C6 H6A 0.9800 . ?
C6 H6B 0.9800 . ?
C6 H6C 0.9800 . ?
C11 C10 1.359(14) . ?
C11 C12 1.377(14) . ?
C11 H11 0.9500 . ?
C5 N1 1.352(12) . ?
C5 C4 1.369(14) . ?
C5 H5 0.9500 . ?
C9 C14 1.385(13) . ?
C9 C10 1.421(14) . ?
C9 C8 1.460(12) . ?
C1 N1 1.356(13) . ?
C1 C2 1.362(13) . ?
C1 H1 0.9500 . ?
C13 C12 1.373(14) . ?
C13 C14 1.376(14) . ?
C13 H13 0.9500 . ?
C8 C7 1.309(13) . ?
C8 H8 0.9500 . ?
C4 C3 1.414(14) . ?
C4 H4 0.9500 . ?
C14 H14 0.9500 . ?
O1 H1A 0.8502 . ?
O1 H1B 0.8508 . ?
C10 H10 0.9500 . ?
C12 H12 0.9500 . ?
C3 C2 1.382(13) . ?
C3 C7 1.460(13) . ?
C7 H7 0.9500 . ?
C2 H2 0.9500 . ?
I1B I1A 1.44(4) . ?

loop_
_geom_torsion_atom_site_label_1
_geom_torsion_atom_site_label_2
_geom_torsion_atom_site_label_3
_geom_torsion_atom_site_label_4
_geom_torsion
_geom_torsion_site_symmetry_1
_geom_torsion_site_symmetry_2
_geom_torsion_site_symmetry_3
_geom_torsion_site_symmetry_4
_geom_torsion_publ_flag
C14 C9 C8 C7 -179.2(9) . . . . ?
C10 C9 C8 C7 1.8(15) . . . . ?
N1 C5 C4 C3 -1.5(15) . . . . ?
C12 C13 C14 C9 -2.5(15) . . . . ?
C10 C9 C14 C13 2.6(14) . . . . ?
C8 C9 C14 C13 -176.4(9) . . . . ?
C4 C5 N1 C1 1.5(14) . . . . ?
C4 C5 N1 C6 -176.2(9) . . . . ?
C2 C1 N1 C5 -0.4(13) . . . . ?
C2 C1 N1 C6 177.4(8) . . . . ?
C12 C11 C10 C9 -1.3(14) . . . . ?
C14 C9 C10 C11 -0.7(13) . . . . ?
C8 C9 C10 C11 178.3(8) . . . . ?
C14 C13 C12 C11 0.4(14) . . . . ?
C10 C11 C12 C13 1.5(14) . . . . ?
C5 C4 C3 C2 0.2(14) . . . . ?
C5 C4 C3 C7 -179.3(9) . . . . ?
C9 C8 C7 C3 -180.0(8) . . . . ?
C2 C3 C7 C8 179.0(9) . . . . ?
C4 C3 C7 C8 -1.5(15) . . . . ?
N1 C1 C2 C3 -0.9(14) . . . . ?
C4 C3 C2 C1 1.0(13) . . . . ?
C7 C3 C2 C1 -179.5(8) . . . . ?
